data_7033514
loop_
_publ_author_name
'Alwaaly, Ahmed'
'Clegg, William'
'Henderson, Richard A.'
'Probert, Michael R.'
'Waddell, Paul G.'

_publ_section_title
;
 Mechanisms and rates of proton transfer to coordinated carboxydithioates:
 studies on [Ni(S2CR){PhP(CH2CH2PPh2)2}](+) (R = Me, Et, Bu(n) or Ph).
;
_journal_issue 7
_journal_name_full 'Dalton transactions (Cambridge, England : 2003)'
_journal_page_first 3307
_journal_page_last 3317
_journal_paper_doi 10.1039/c4dt03543g
_journal_volume 44
_journal_year 2015
_chemical_formula_moiety 'C42 H40 Ni P3 S2 +, C24 H20 B -, 1(C H Cl3)'
_chemical_formula_sum 'C67 H61 B Cl3 Ni P3 S2'
_chemical_formula_weight 1199.05
_chemical_name_systematic
;
 ?
;
_space_group_crystal_system triclinic
_space_group_IT_number 2
_space_group_name_Hall '-P 1'
_space_group_name_H-M_alt 'P -1'
_symmetry_space_group_name_Hall '-P 1'
_symmetry_space_group_name_H-M 'P -1'
_atom_sites_solution_hydrogens geom
_atom_sites_solution_primary direct
_audit_creation_date 2014-08-01
_audit_creation_method
;
Olex2 1.2-alpha
(compiled 2014.07.22 svn.r2960 for OlexSys, GUI svn.r4862)
;
_audit_update_record
;
2014-11-07 deposited with the CCDC.
2015-01-06 downloaded from the CCDC.
;
_cell_angle_alpha 93.5320(17)
_cell_angle_beta 106.7120(17)
_cell_angle_gamma 98.1580(17)
_cell_formula_units_Z 2
_cell_length_a 13.9329(3)
_cell_length_b 14.4258(3)
_cell_length_c 15.6129(3)
_cell_measurement_reflns_used 27385
_cell_measurement_temperature 150.01(10)
_cell_measurement_theta_max 28.8750
_cell_measurement_theta_min 3.0040
_cell_volume 2957.72(11)
_computing_cell_refinement
;
CrysAlisPro, Agilent Technologies,
Version 1.171.36.32 (release 02-08-2013 CrysAlis171 .NET)
(compiled Aug  2 2013,16:46:58)
;
_computing_data_collection
;
CrysAlisPro, Agilent Technologies,
Version 1.171.36.32 (release 02-08-2013 CrysAlis171 .NET)
(compiled Aug  2 2013,16:46:58)
;
_computing_data_reduction
;
CrysAlisPro, Agilent Technologies,
Version 1.171.36.32 (release 02-08-2013 CrysAlis171 .NET)
(compiled Aug  2 2013,16:46:58)
;
_computing_molecular_graphics 'Olex2 (Dolomanov et al., 2009)'
_computing_publication_material 'Olex2 (Dolomanov et al., 2009)'
_computing_structure_refinement 'XL (Sheldrick, 2008)'
_computing_structure_solution 'XT (Sheldrick, 2008)'
_diffrn_ambient_temperature 150.01(10)
_diffrn_detector_area_resol_mean 10.3968
_diffrn_measured_fraction_theta_full 0.998
_diffrn_measured_fraction_theta_max 0.986
_diffrn_measurement_details
;
  1 omega  -38.00   57.00   1.0000    7.0000
omega____ theta____ kappa____ phi______ frames
    -       -8.8289   57.0000    0.0000 95

  2 omega  -38.00   65.00   1.0000    7.0000
omega____ theta____ kappa____ phi______ frames
    -       -8.8289   57.0000  120.0000 103

  3 omega  -84.00    7.00   1.0000    7.0000
omega____ theta____ kappa____ phi______ frames
    -       -8.8289  -77.0000  150.0000 91

  4 omega  -88.00   20.00   1.0000    7.0000
omega____ theta____ kappa____ phi______ frames
    -       -8.8289  -77.0000    0.0000 108

  5 omega  -38.00   58.00   1.0000    7.0000
omega____ theta____ kappa____ phi______ frames
    -       -8.8289   57.0000  -90.0000 96

  6 omega   13.00   76.00   1.0000    7.0000
omega____ theta____ kappa____ phi______ frames
    -       10.4695   57.0000  -90.0000 63

  7 omega    8.00   53.00   1.0000    7.0000
omega____ theta____ kappa____ phi______ frames
    -       12.0000  -96.0000  173.3762 45

  8 omega    5.00   56.00   1.0000    7.0000
omega____ theta____ kappa____ phi______ frames
    -       12.0000 -102.0000  111.7775 51

  9 omega  -88.00   25.00   1.0000    7.0000
omega____ theta____ kappa____ phi______ frames
    -       -8.8289  -77.0000 -180.0000 113

 10 omega  -83.00   21.00   1.0000    7.0000
omega____ theta____ kappa____ phi______ frames
    -       -8.8289  -57.0000  -90.0000 104

 11 omega  -36.00   92.00   1.0000    7.0000
omega____ theta____ kappa____ phi______ frames
    -       10.4695   19.0000  120.0000 128

 12 omega   -4.00   52.00   1.0000    7.0000
omega____ theta____ kappa____ phi______ frames
    -       10.4695  -99.0000  -90.0000 56

 13 omega   -4.00   52.00   1.0000    7.0000
omega____ theta____ kappa____ phi______ frames
    -       10.4695  -99.0000 -120.0000 56

 14 omega   -1.00   56.00   1.0000    7.0000
omega____ theta____ kappa____ phi______ frames
    -       12.0000 -102.0000  111.7775 57

 15 omega    7.00   61.00   1.0000    7.0000
omega____ theta____ kappa____ phi______ frames
    -       12.0000 -111.0000   -8.7787 54
;
_diffrn_measurement_device_type 'Xcalibur, Atlas, Gemini ultra'
_diffrn_measurement_method '\w scans'
_diffrn_orient_matrix_UB_11 -0.0348573000
_diffrn_orient_matrix_UB_12 0.0006371000
_diffrn_orient_matrix_UB_13 -0.0431161000
_diffrn_orient_matrix_UB_21 -0.0107460000
_diffrn_orient_matrix_UB_22 -0.0499335000
_diffrn_orient_matrix_UB_23 -0.0050619000
_diffrn_orient_matrix_UB_31 -0.0396965000
_diffrn_orient_matrix_UB_32 0.0016275000
_diffrn_orient_matrix_UB_33 0.0197970000
_diffrn_radiation_monochromator graphite
_diffrn_radiation_type MoK\a
_diffrn_radiation_wavelength 0.71073
_diffrn_reflns_av_R_equivalents 0.0487
_diffrn_reflns_av_unetI/netI 0.0328
_diffrn_reflns_Laue_measured_fraction_full 0.998
_diffrn_reflns_Laue_measured_fraction_max 0.986
_diffrn_reflns_limit_h_max 18
_diffrn_reflns_limit_h_min -18
_diffrn_reflns_limit_k_max 18
_diffrn_reflns_limit_k_min -18
_diffrn_reflns_limit_l_max 20
_diffrn_reflns_limit_l_min -20
_diffrn_reflns_number 94253
_diffrn_reflns_point_group_measured_fraction_full 0.998
_diffrn_reflns_point_group_measured_fraction_max 0.986
_diffrn_reflns_theta_full 26.000
_diffrn_reflns_theta_max 27.484
_diffrn_reflns_theta_min 2.953
_diffrn_source 'Enhance (Mo) X-ray Source'
_exptl_absorpt_coefficient_mu 0.657
_exptl_absorpt_correction_T_max 0.903
_exptl_absorpt_correction_T_min 0.762
_exptl_absorpt_correction_type analytical
_exptl_absorpt_process_details
;
CrysAlisPro, Agilent Technologies,
Version 1.171.36.32 (release 02-08-2013 CrysAlis171 .NET)
(compiled Aug  2 2013,16:46:58)
Analytical numeric absorption correction using a multifaceted crystal
            model based on expressions derived by R.C. Clark & J.S. Reid.
(Clark, R. C. & Reid, J. S. (1995). Acta Cryst. A51, 887-897)
;
_exptl_crystal_colour black
_exptl_crystal_colour_primary black
_exptl_crystal_density_diffrn 1.346
_exptl_crystal_description block
_exptl_crystal_F_000 1248
_exptl_crystal_recrystallization_method 'Re-crystallisation from solvent: chloroform and hexane'
_exptl_crystal_size_max 0.36
_exptl_crystal_size_mid 0.25
_exptl_crystal_size_min 0.11
_refine_diff_density_max 0.674
_refine_diff_density_min -0.512
_refine_diff_density_rms 0.062
_refine_ls_extinction_method none
_refine_ls_goodness_of_fit_ref 1.043
_refine_ls_hydrogen_treatment constr
_refine_ls_matrix_type full
_refine_ls_number_parameters 722
_refine_ls_number_reflns 13375
_refine_ls_number_restraints 694
_refine_ls_restrained_S_all 1.034
_refine_ls_R_factor_all 0.0551
_refine_ls_R_factor_gt 0.0377
_refine_ls_shift/su_max 0.001
_refine_ls_shift/su_mean 0.000
_refine_ls_structure_factor_coef Fsqd
_refine_ls_weighting_details 'w=1/[\s^2^(Fo^2^)+(0.0346P)^2^+2.4840P] where P=(Fo^2^+2Fc^2^)/3'
_refine_ls_weighting_scheme calc
_refine_ls_wR_factor_gt 0.0828
_refine_ls_wR_factor_ref 0.0937
_reflns_Friedel_coverage 0.000
_reflns_number_gt 10653
_reflns_number_total 13375
_reflns_threshold_expression 'I > 2\s(I)'
_cod_data_source_file c4dt03543g2.cif
_cod_data_source_block rah140020_fa
_cod_depositor_comments 'Adding full bibliography for 7033511--7033516.cif.'
_cod_database_code 7033514
_shelxl_version_number 2014-3
_chemical_oxdiff_formula 'C66 H60 B1 P3 S2 Ni1'
_shelx_space_group_comment
;
The symmetry employed for this shelxl refinement is uniquely defined
by the following loop, which should always be used as a source of
symmetry information in preference to the above space-group names.
They are only intended as comments.
;
_reflns_odcompleteness_completeness 99.85
_reflns_odcompleteness_iscentric 1
_reflns_odcompleteness_theta 25.30
_olex2_refinement_description
;
1. Fixed Uiso
 At 1.2 times of:
  All C(H) groups, All C(H,H) groups
 At 1.5 times of:
  All C(H,H,H) groups
2. Uiso/Uaniso restraints and constraints
Uanis(Cl1A) = Uanis(Cl1B) = Uanis(Cl1C)
Uanis(Cl2A) = Uanis(Cl2B) = Uanis(Cl2C)
Uanis(Cl3A) = Uanis(Cl3B) = Uanis(Cl3C)
Uanis(C67A) = Uanis(C67B) = Uanis(C67C)
3. Rigid body (RIGU) restrains
 All non-hydrogen atoms
 with sigma for 1-2 distances of 0.004 and sigma for 1-3 distances of 0.004
4. Same fragment restrains
{Cl1C, Cl2C, Cl3C, C67C}
{Cl1A, Cl2A, Cl3A, C67A}
as
{Cl1B, Cl2B, Cl3B, C67B}
5. Others
 1*[Sof(Cl1A)+Sof(Cl2A)+Sof(Cl3A)+Sof(C67A)+Sof(H67A)]+1*[Sof(Cl1B)+Sof(Cl2B)+
 Sof(Cl3B)+Sof(C67B)+Sof(H67B)]+1*[Sof(Cl1C)+Sof(Cl2C)+Sof(Cl3C)+Sof(C67C)+
 Sof(H67C)]=1 with esd of 0.001
 Sof(Cl1A)=Sof(Cl2A)=Sof(Cl3A)=Sof(C67A)=Sof(H67A)=FVAR(1)
 Sof(Cl1B)=Sof(Cl2B)=Sof(Cl3B)=Sof(C67B)=Sof(H67B)=FVAR(2)
 Sof(Cl1C)=Sof(Cl2C)=Sof(Cl3C)=Sof(C67C)=Sof(H67C)=FVAR(3)
6.a Ternary CH refined with riding coordinates:
 C67A(H67A), C67B(H67B), C67C(H67C)
6.b Secondary CH2 refined with riding coordinates:
 C21(H21A,H21B), C22(H22A,H22B), C29(H29A,H29B), C30(H30A,H30B)
6.c Aromatic/amide H refined with riding coordinates:
 C3(H3), C4(H4), C6(H6), C7(H7), C10(H10), C11(H11), C12(H12), C13(H13),
 C14(H14), C16(H16), C17(H17), C18(H18), C19(H19), C20(H20), C24(H24), C25(H25),
  C26(H26), C27(H27), C28(H28), C32(H32), C33(H33), C34(H34), C35(H35),
 C36(H36), C38(H38), C39(H39), C40(H40), C41(H41), C42(H42), C44(H44), C45(H45),
  C46(H46), C47(H47), C48(H48), C50(H50), C51(H51), C52(H52), C53(H53),
 C54(H54), C56(H56), C57(H57), C58(H58), C59(H59), C60(H60), C62(H62), C63(H63),
  C64(H64), C65(H65), C66(H66)
6.d Idealised Me refined as rotating group:
 C8(H8A,H8B,H8C)
;
_olex2_submission_special_instructions 'No special instructions were received'

loop_
_space_group_symop_operation_xyz
'x, y, z'
'-x, -y, -z'

loop_
_atom_site_label
_atom_site_type_symbol
_atom_site_fract_x
_atom_site_fract_y
_atom_site_fract_z
_atom_site_U_iso_or_equiv
_atom_site_adp_type
_atom_site_occupancy
_atom_site_site_symmetry_order
_atom_site_calc_flag
_atom_site_refinement_flags_posn
_atom_site_refinement_flags_occupancy
_atom_site_disorder_assembly
_atom_site_disorder_group
Ni1 Ni 0.76607(2) 0.70930(2) 0.37304(2) 0.01780(7) Uani 1 1 d . . . .
S1 S 0.91287(4) 0.75301(4) 0.48160(3) 0.02561(11) Uani 1 1 d . . . .
S2 S 0.72874(3) 0.66924(3) 0.49871(3) 0.02024(10) Uani 1 1 d . . . .
P1 P 0.76524(4) 0.84655(4) 0.31686(3) 0.02134(11) Uani 1 1 d . . . .
P2 P 0.61321(4) 0.66675(3) 0.28143(3) 0.01814(10) Uani 1 1 d . . . .
P3 P 0.81394(4) 0.59412(3) 0.30064(3) 0.01896(11) Uani 1 1 d . . . .
C1 C 0.85172(14) 0.71249(13) 0.55504(13) 0.0203(4) Uani 1 1 d . . . .
C2 C 0.89933(14) 0.71431(14) 0.65131(12) 0.0207(4) Uani 1 1 d . . . .
C3 C 0.84218(15) 0.68817(15) 0.70851(13) 0.0245(4) Uani 1 1 d . . . .
H3 H 0.7723 0.6686 0.6851 0.029 Uiso 1 1 calc R . . .
C4 C 0.88853(16) 0.69117(15) 0.79972(14) 0.0274(4) Uani 1 1 d . . . .
H4 H 0.8491 0.6742 0.8371 0.033 Uiso 1 1 calc R . . .
C5 C 0.99257(16) 0.71888(15) 0.83688(13) 0.0266(4) Uani 1 1 d . . . .
C6 C 1.04928(17) 0.74496(19) 0.77957(15) 0.0366(5) Uani 1 1 d . . . .
H6 H 1.1193 0.7634 0.8031 0.044 Uiso 1 1 calc R . . .
C7 C 1.00361(16) 0.74392(18) 0.68832(14) 0.0337(5) Uani 1 1 d . . . .
H7 H 1.0428 0.7631 0.6514 0.040 Uiso 1 1 calc R . . .
C8 C 1.04179(18) 0.7191(2) 0.93652(15) 0.0411(6) Uani 1 1 d . . . .
H8A H 1.0152 0.7625 0.9690 0.062 Uiso 1 1 calc GR . . .
H8B H 1.1139 0.7380 0.9504 0.062 Uiso 1 1 calc GR . . .
H8C H 1.0276 0.6570 0.9535 0.062 Uiso 1 1 calc GR . . .
C9 C 0.71324(15) 0.93355(14) 0.37273(13) 0.0233(4) Uani 1 1 d . . . .
C10 C 0.70633(19) 1.02220(16) 0.34329(18) 0.0384(6) Uani 1 1 d . . . .
H10 H 0.7317 1.0392 0.2965 0.046 Uiso 1 1 calc R . . .
C11 C 0.6617(2) 1.08513(16) 0.38355(19) 0.0430(6) Uani 1 1 d . . . .
H11 H 0.6561 1.1438 0.3628 0.052 Uiso 1 1 calc R . . .
C12 C 0.62584(19) 1.06149(16) 0.45382(17) 0.0378(5) Uani 1 1 d . . . .
H12 H 0.5972 1.1045 0.4813 0.045 Uiso 1 1 calc R . . .
C13 C 0.6323(2) 0.97439(17) 0.48350(16) 0.0390(6) Uani 1 1 d . . . .
H13 H 0.6077 0.9582 0.5309 0.047 Uiso 1 1 calc R . . .
C14 C 0.67553(17) 0.91039(16) 0.44279(14) 0.0310(5) Uani 1 1 d . . . .
H14 H 0.6792 0.8513 0.4629 0.037 Uiso 1 1 calc R . . .
C15 C 0.87991(16) 0.91486(14) 0.30431(14) 0.0258(4) Uani 1 1 d . . . .
C16 C 0.9568(2) 0.95505(19) 0.38056(17) 0.0465(7) Uani 1 1 d . . . .
H16 H 0.9482 0.9480 0.4368 0.056 Uiso 1 1 calc R . . .
C17 C 1.0464(2) 1.00562(19) 0.37489(18) 0.0492(7) Uani 1 1 d . . . .
H17 H 1.0977 1.0312 0.4271 0.059 Uiso 1 1 calc R . . .
C18 C 1.05968(18) 1.01801(18) 0.29284(18) 0.0421(6) Uani 1 1 d . . . .
H18 H 1.1190 1.0536 0.2888 0.051 Uiso 1 1 calc R . . .
C19 C 0.9849(2) 0.9775(2) 0.21670(18) 0.0557(8) Uani 1 1 d . . . .
H19 H 0.9945 0.9844 0.1608 0.067 Uiso 1 1 calc R . . .
C20 C 0.89475(18) 0.9261(2) 0.22168(16) 0.0422(6) Uani 1 1 d . . . .
H20 H 0.8444 0.8993 0.1693 0.051 Uiso 1 1 calc R . . .
C21 C 0.67457(16) 0.82210(15) 0.20327(13) 0.0268(4) Uani 1 1 d . . . .
H21A H 0.6584 0.8805 0.1797 0.032 Uiso 1 1 calc R . . .
H21B H 0.7035 0.7893 0.1632 0.032 Uiso 1 1 calc R . . .
C22 C 0.57900(16) 0.76102(14) 0.21043(13) 0.0255(4) Uani 1 1 d . . . .
H22A H 0.5366 0.7337 0.1509 0.031 Uiso 1 1 calc R . . .
H22B H 0.5404 0.7996 0.2361 0.031 Uiso 1 1 calc R . . .
C23 C 0.50988(14) 0.63368(14) 0.32826(12) 0.0214(4) Uani 1 1 d . . . .
C24 C 0.44016(16) 0.69256(17) 0.33369(14) 0.0298(5) Uani 1 1 d . . . .
H24 H 0.4461 0.7518 0.3135 0.036 Uiso 1 1 calc R . . .
C25 C 0.36185(17) 0.66275(19) 0.36918(16) 0.0387(6) Uani 1 1 d . . . .
H25 H 0.3155 0.7022 0.3725 0.046 Uiso 1 1 calc R . . .
C26 C 0.35217(17) 0.57536(19) 0.39948(15) 0.0390(6) Uani 1 1 d . . . .
H26 H 0.2989 0.5556 0.4224 0.047 Uiso 1 1 calc R . . .
C27 C 0.42147(17) 0.51710(18) 0.39584(15) 0.0355(5) Uani 1 1 d . . . .
H27 H 0.4151 0.4581 0.4165 0.043 Uiso 1 1 calc R . . .
C28 C 0.50066(16) 0.54630(15) 0.36138(13) 0.0269(4) Uani 1 1 d . . . .
H28 H 0.5481 0.5073 0.3603 0.032 Uiso 1 1 calc R . . .
C29 C 0.61155(15) 0.56355(14) 0.20558(13) 0.0228(4) Uani 1 1 d . . . .
H29A H 0.5948 0.5063 0.2315 0.027 Uiso 1 1 calc R . . .
H29B H 0.5601 0.5630 0.1484 0.027 Uiso 1 1 calc R . . .
C30 C 0.71583(15) 0.56732(14) 0.19094(13) 0.0222(4) Uani 1 1 d . . . .
H30A H 0.7258 0.6156 0.1523 0.027 Uiso 1 1 calc R . . .
H30B H 0.7203 0.5073 0.1621 0.027 Uiso 1 1 calc R . . .
C31 C 0.93231(14) 0.61114(14) 0.27190(13) 0.0222(4) Uani 1 1 d . . . .
C32 C 0.97826(17) 0.53695(16) 0.25174(15) 0.0312(5) Uani 1 1 d . . . .
H32 H 0.9511 0.4756 0.2569 0.037 Uiso 1 1 calc R . . .
C33 C 1.06458(18) 0.55380(18) 0.22391(17) 0.0380(5) Uani 1 1 d . . . .
H33 H 1.0948 0.5036 0.2104 0.046 Uiso 1 1 calc R . . .
C34 C 1.10556(18) 0.64368(18) 0.21623(17) 0.0394(6) Uani 1 1 d . . . .
H34 H 1.1633 0.6545 0.1973 0.047 Uiso 1 1 calc R . . .
C35 C 1.0613(2) 0.71768(19) 0.2365(2) 0.0578(8) Uani 1 1 d . . . .
H35 H 1.0887 0.7789 0.2310 0.069 Uiso 1 1 calc R . . .
C36 C 0.97584(19) 0.70143(17) 0.2652(2) 0.0454(7) Uani 1 1 d . . . .
H36 H 0.9473 0.7522 0.2802 0.054 Uiso 1 1 calc R . . .
C37 C 0.81445(14) 0.48375(14) 0.35146(13) 0.0215(4) Uani 1 1 d . . . .
C38 C 0.86302(16) 0.48699(15) 0.44342(14) 0.0274(4) Uani 1 1 d . . . .
H38 H 0.8930 0.5447 0.4771 0.033 Uiso 1 1 calc R . . .
C39 C 0.86694(17) 0.40500(16) 0.48504(15) 0.0327(5) Uani 1 1 d . . . .
H39 H 0.9004 0.4077 0.5462 0.039 Uiso 1 1 calc R . . .
C40 C 0.82104(17) 0.31905(16) 0.43554(16) 0.0339(5) Uani 1 1 d . . . .
H40 H 0.8227 0.2640 0.4635 0.041 Uiso 1 1 calc R . . .
C41 C 0.77272(18) 0.31546(16) 0.34449(16) 0.0352(5) Uani 1 1 d . . . .
H41 H 0.7424 0.2577 0.3112 0.042 Uiso 1 1 calc R . . .
C42 C 0.76908(16) 0.39697(15) 0.30247(15) 0.0287(5) Uani 1 1 d . . . .
H42 H 0.7361 0.3938 0.2412 0.034 Uiso 1 1 calc R . . .
C43 C 0.48427(15) 0.28229(14) 0.07930(12) 0.0213(4) Uani 1 1 d . . . .
C44 C 0.50021(15) 0.35883(14) 0.03113(13) 0.0228(4) Uani 1 1 d . . . .
H44 H 0.4484 0.3940 0.0124 0.027 Uiso 1 1 calc R . . .
C45 C 0.59014(16) 0.38448(15) 0.01017(13) 0.0262(4) Uani 1 1 d . . . .
H45 H 0.5975 0.4361 -0.0217 0.031 Uiso 1 1 calc R . . .
C46 C 0.66852(16) 0.33359(15) 0.03648(14) 0.0278(4) Uani 1 1 d . . . .
H46 H 0.7289 0.3505 0.0227 0.033 Uiso 1 1 calc R . . .
C47 C 0.65579(16) 0.25683(15) 0.08379(14) 0.0284(5) Uani 1 1 d . . . .
H47 H 0.7076 0.2214 0.1013 0.034 Uiso 1 1 calc R . . .
C48 C 0.56646(16) 0.23281(14) 0.10494(13) 0.0255(4) Uani 1 1 d . . . .
H48 H 0.5603 0.1817 0.1376 0.031 Uiso 1 1 calc R . . .
C49 C 0.41014(15) 0.24266(14) 0.21580(13) 0.0224(4) Uani 1 1 d . . . .
C50 C 0.49945(16) 0.29354(15) 0.27628(13) 0.0264(4) Uani 1 1 d . . . .
H50 H 0.5456 0.3290 0.2534 0.032 Uiso 1 1 calc R . . .
C51 C 0.52238(17) 0.29350(16) 0.36919(14) 0.0292(5) Uani 1 1 d . . . .
H51 H 0.5830 0.3280 0.4068 0.035 Uiso 1 1 calc R . . .
C52 C 0.45506(17) 0.24226(16) 0.40550(14) 0.0313(5) Uani 1 1 d . . . .
H52 H 0.4690 0.2428 0.4675 0.038 Uiso 1 1 calc R . . .
C53 C 0.36668(17) 0.19023(16) 0.34805(14) 0.0310(5) Uani 1 1 d . . . .
H53 H 0.3210 0.1547 0.3714 0.037 Uiso 1 1 calc R . . .
C54 C 0.34538(16) 0.19050(15) 0.25557(13) 0.0263(4) Uani 1 1 d . . . .
H54 H 0.2854 0.1544 0.2185 0.032 Uiso 1 1 calc R . . .
C55 C 0.31706(16) 0.14948(14) 0.05097(13) 0.0244(4) Uani 1 1 d . . . .
C56 C 0.36013(18) 0.08662(15) 0.00737(13) 0.0291(5) Uani 1 1 d . . . .
H56 H 0.4264 0.1047 0.0061 0.035 Uiso 1 1 calc R . . .
C57 C 0.3082(2) -0.00186(16) -0.03423(15) 0.0379(5) Uani 1 1 d . . . .
H57 H 0.3397 -0.0412 -0.0627 0.045 Uiso 1 1 calc R . . .
C58 C 0.2099(2) -0.03111(17) -0.03325(16) 0.0410(6) Uani 1 1 d . . . .
H58 H 0.1750 -0.0903 -0.0606 0.049 Uiso 1 1 calc R . . .
C59 C 0.16417(19) 0.02813(17) 0.00850(15) 0.0386(6) Uani 1 1 d . . . .
H59 H 0.0981 0.0088 0.0099 0.046 Uiso 1 1 calc R . . .
C60 C 0.21631(17) 0.11700(16) 0.04872(14) 0.0308(5) Uani 1 1 d . . . .
H60 H 0.1831 0.1565 0.0752 0.037 Uiso 1 1 calc R . . .
C61 C 0.30926(15) 0.33473(14) 0.08528(13) 0.0219(4) Uani 1 1 d . . . .
C62 C 0.22810(16) 0.33230(16) 0.00719(13) 0.0271(4) Uani 1 1 d . . . .
H62 H 0.2120 0.2803 -0.0357 0.033 Uiso 1 1 calc R . . .
C63 C 0.17035(17) 0.40414(17) -0.00917(14) 0.0310(5) Uani 1 1 d . . . .
H63 H 0.1166 0.3993 -0.0618 0.037 Uiso 1 1 calc R . . .
C64 C 0.19295(17) 0.48266(16) 0.05286(15) 0.0319(5) Uani 1 1 d . . . .
H64 H 0.1540 0.5305 0.0428 0.038 Uiso 1 1 calc R . . .
C65 C 0.27411(17) 0.48927(15) 0.12995(15) 0.0302(5) Uani 1 1 d . . . .
H65 H 0.2911 0.5424 0.1716 0.036 Uiso 1 1 calc R . . .
C66 C 0.33024(15) 0.41662(15) 0.14517(14) 0.0254(4) Uani 1 1 d . . . .
H66 H 0.3844 0.4225 0.1976 0.030 Uiso 1 1 calc R . . .
B1 B 0.37965(17) 0.25112(16) 0.10611(14) 0.0213(4) Uani 1 1 d . . . .
Cl1A Cl 0.3129(3) 0.81643(19) 0.12959(19) 0.0510(5) Uani 0.757(4) 1 d . P A 1
Cl2A Cl 0.28129(18) 0.92333(10) 0.27686(13) 0.0767(6) Uani 0.757(4) 1 d . P A 1
Cl3A Cl 0.46437(9) 0.97575(8) 0.23074(13) 0.0557(4) Uani 0.757(4) 1 d . P A 1
C67A C 0.3349(3) 0.9292(4) 0.1885(4) 0.0359(9) Uani 0.757(4) 1 d . P A 1
H67A H 0.3015 0.9714 0.1471 0.043 Uiso 0.757(4) 1 calc R P A 1
Cl1B Cl 0.3270(13) 0.8301(9) 0.1215(9) 0.0510(5) Uani 0.181(3) 1 d . P B 2
Cl2B Cl 0.2328(6) 0.9354(4) 0.2321(5) 0.0767(6) Uani 0.181(3) 1 d . P B 2
Cl3B Cl 0.4455(4) 0.9633(4) 0.2651(5) 0.0557(4) Uani 0.181(3) 1 d . P B 2
C67B C 0.3291(12) 0.9389(18) 0.1809(14) 0.0359(9) Uani 0.181(3) 1 d . P B 2
H67B H 0.3241 0.9883 0.1403 0.043 Uiso 0.181(3) 1 calc R P B 2
Cl1C Cl 0.2677(12) 0.8247(10) 0.1279(9) 0.0510(5) Uani 0.058(2) 1 d . P C 3
Cl2C Cl 0.3414(17) 0.9417(12) 0.2954(11) 0.0767(6) Uani 0.058(2) 1 d . P C 3
Cl3C Cl 0.4570(9) 0.9541(10) 0.1771(13) 0.0557(4) Uani 0.058(2) 1 d . P C 3
C67C C 0.3320(17) 0.9369(19) 0.1813(16) 0.0359(9) Uani 0.058(2) 1 d . P C 3
H67C H 0.2962 0.9863 0.1534 0.043 Uiso 0.058(2) 1 calc R P C 3

loop_
_atom_site_aniso_label
_atom_site_aniso_U_11
_atom_site_aniso_U_22
_atom_site_aniso_U_33
_atom_site_aniso_U_23
_atom_site_aniso_U_13
_atom_site_aniso_U_12
Ni1 0.01814(12) 0.01936(13) 0.01485(12) -0.00016(9) 0.00459(9) 0.00128(9)
S1 0.0200(2) 0.0358(3) 0.0177(2) -0.0006(2) 0.00533(19) -0.0040(2)
S2 0.0179(2) 0.0254(2) 0.0162(2) 0.00230(18) 0.00445(18) 0.00117(18)
P1 0.0251(3) 0.0196(2) 0.0204(2) 0.00198(19) 0.0095(2) 0.0018(2)
P2 0.0183(2) 0.0195(2) 0.0156(2) 0.00098(18) 0.00404(18) 0.00236(19)
P3 0.0191(2) 0.0206(2) 0.0170(2) -0.00031(18) 0.00569(19) 0.00307(19)
C1 0.0203(9) 0.0198(9) 0.0213(9) -0.0006(7) 0.0078(8) 0.0029(7)
C2 0.0209(9) 0.0217(10) 0.0186(9) 0.0005(7) 0.0044(7) 0.0042(8)
C3 0.0177(9) 0.0320(11) 0.0221(10) 0.0032(8) 0.0043(8) 0.0021(8)
C4 0.0258(10) 0.0355(12) 0.0215(10) 0.0065(8) 0.0089(8) 0.0020(9)
C5 0.0264(10) 0.0303(11) 0.0203(10) 0.0045(8) 0.0031(8) 0.0027(9)
C6 0.0198(10) 0.0597(16) 0.0248(11) 0.0038(10) 0.0027(8) -0.0021(10)
C7 0.0220(10) 0.0557(15) 0.0220(10) 0.0031(10) 0.0078(8) -0.0005(10)
C8 0.0337(13) 0.0599(17) 0.0230(11) 0.0090(11) 0.0016(9) -0.0016(11)
C9 0.0233(10) 0.0214(10) 0.0251(10) 0.0011(8) 0.0078(8) 0.0025(8)
C10 0.0483(14) 0.0250(11) 0.0525(15) 0.0108(10) 0.0300(12) 0.0067(10)
C11 0.0504(15) 0.0198(11) 0.0675(17) 0.0076(11) 0.0304(13) 0.0069(10)
C12 0.0426(14) 0.0286(12) 0.0465(14) -0.0023(10) 0.0183(11) 0.0124(10)
C13 0.0521(15) 0.0409(14) 0.0331(12) 0.0061(10) 0.0209(11) 0.0198(11)
C14 0.0418(13) 0.0283(11) 0.0276(11) 0.0064(9) 0.0141(10) 0.0123(10)
C15 0.0296(11) 0.0208(10) 0.0309(11) 0.0042(8) 0.0152(9) 0.0033(8)
C16 0.0522(15) 0.0490(15) 0.0318(12) -0.0114(11) 0.0204(11) -0.0228(12)
C17 0.0486(15) 0.0484(16) 0.0429(14) -0.0107(12) 0.0181(12) -0.0200(12)
C18 0.0309(12) 0.0440(14) 0.0533(15) 0.0133(12) 0.0186(11) -0.0036(11)
C19 0.0410(15) 0.089(2) 0.0384(14) 0.0259(14) 0.0164(12) -0.0041(14)
C20 0.0298(12) 0.0669(18) 0.0273(11) 0.0160(11) 0.0071(10) -0.0017(11)
C21 0.0340(11) 0.0259(11) 0.0208(10) 0.0057(8) 0.0085(8) 0.0043(9)
C22 0.0273(10) 0.0263(11) 0.0208(10) 0.0039(8) 0.0034(8) 0.0054(8)
C23 0.0177(9) 0.0292(10) 0.0142(9) -0.0014(7) 0.0019(7) 0.0008(8)
C24 0.0270(11) 0.0388(12) 0.0243(10) 0.0019(9) 0.0074(9) 0.0092(9)
C25 0.0264(11) 0.0606(16) 0.0315(12) -0.0009(11) 0.0112(10) 0.0127(11)
C26 0.0258(11) 0.0626(16) 0.0269(11) 0.0000(11) 0.0118(9) -0.0044(11)
C27 0.0342(12) 0.0439(14) 0.0255(11) 0.0035(10) 0.0105(9) -0.0063(10)
C28 0.0258(10) 0.0307(11) 0.0230(10) 0.0026(8) 0.0071(8) 0.0015(8)
C29 0.0231(10) 0.0224(10) 0.0192(9) -0.0029(8) 0.0032(8) 0.0009(8)
C30 0.0259(10) 0.0234(10) 0.0174(9) -0.0011(7) 0.0071(8) 0.0047(8)
C31 0.0195(9) 0.0250(10) 0.0213(9) 0.0000(8) 0.0060(8) 0.0027(8)
C32 0.0350(12) 0.0270(11) 0.0388(12) 0.0072(9) 0.0192(10) 0.0096(9)
C33 0.0382(13) 0.0402(13) 0.0462(14) 0.0073(11) 0.0236(11) 0.0173(10)
C34 0.0294(12) 0.0436(14) 0.0506(15) 0.0001(11) 0.0226(11) 0.0040(10)
C35 0.0525(16) 0.0307(14) 0.103(3) -0.0022(14) 0.0513(17) -0.0052(12)
C36 0.0434(14) 0.0247(12) 0.080(2) -0.0011(12) 0.0390(14) 0.0044(10)
C37 0.0181(9) 0.0251(10) 0.0229(9) 0.0019(8) 0.0087(8) 0.0042(8)
C38 0.0282(11) 0.0274(11) 0.0255(10) 0.0010(8) 0.0056(8) 0.0073(9)
C39 0.0319(12) 0.0384(13) 0.0292(11) 0.0099(9) 0.0075(9) 0.0111(10)
C40 0.0338(12) 0.0310(12) 0.0410(13) 0.0141(10) 0.0142(10) 0.0083(9)
C41 0.0370(13) 0.0249(11) 0.0413(13) 0.0028(9) 0.0118(10) -0.0022(9)
C42 0.0312(11) 0.0264(11) 0.0268(10) 0.0017(8) 0.0087(9) 0.0002(9)
C43 0.0239(10) 0.0224(10) 0.0153(9) -0.0023(7) 0.0046(7) 0.0015(8)
C44 0.0269(10) 0.0237(10) 0.0180(9) 0.0012(8) 0.0064(8) 0.0052(8)
C45 0.0299(11) 0.0253(10) 0.0219(10) -0.0013(8) 0.0092(8) -0.0013(8)
C46 0.0245(10) 0.0306(11) 0.0279(11) -0.0053(9) 0.0110(9) 0.0000(8)
C47 0.0254(10) 0.0295(11) 0.0283(11) -0.0043(9) 0.0052(9) 0.0072(9)
C48 0.0299(11) 0.0230(10) 0.0231(10) 0.0012(8) 0.0068(8) 0.0055(8)
C49 0.0275(10) 0.0220(10) 0.0198(9) 0.0034(7) 0.0077(8) 0.0089(8)
C50 0.0295(11) 0.0285(11) 0.0211(10) 0.0029(8) 0.0078(8) 0.0045(9)
C51 0.0313(11) 0.0332(12) 0.0204(10) -0.0021(8) 0.0025(8) 0.0093(9)
C52 0.0403(12) 0.0411(13) 0.0178(10) 0.0066(9) 0.0098(9) 0.0201(10)
C53 0.0371(12) 0.0374(12) 0.0244(10) 0.0108(9) 0.0141(9) 0.0119(10)
C54 0.0280(11) 0.0302(11) 0.0212(10) 0.0041(8) 0.0082(8) 0.0040(9)
C55 0.0299(10) 0.0249(10) 0.0166(9) 0.0065(8) 0.0042(8) 0.0031(8)
C56 0.0386(12) 0.0260(11) 0.0210(10) 0.0038(8) 0.0061(9) 0.0049(9)
C57 0.0571(15) 0.0250(11) 0.0270(11) 0.0011(9) 0.0063(11) 0.0053(10)
C58 0.0535(15) 0.0270(12) 0.0295(12) 0.0030(9) -0.0018(11) -0.0057(11)
C59 0.0358(13) 0.0403(13) 0.0294(12) 0.0112(10) -0.0011(10) -0.0080(10)
C60 0.0311(11) 0.0349(12) 0.0228(10) 0.0072(9) 0.0032(9) 0.0020(9)
C61 0.0237(10) 0.0271(10) 0.0191(9) 0.0069(8) 0.0121(8) 0.0038(8)
C62 0.0314(11) 0.0344(12) 0.0194(9) 0.0065(8) 0.0114(8) 0.0090(9)
C63 0.0297(11) 0.0463(13) 0.0222(10) 0.0152(9) 0.0110(9) 0.0121(10)
C64 0.0335(12) 0.0356(12) 0.0381(12) 0.0164(10) 0.0214(10) 0.0157(10)
C65 0.0337(12) 0.0253(11) 0.0371(12) 0.0049(9) 0.0186(10) 0.0058(9)
C66 0.0241(10) 0.0289(11) 0.0256(10) 0.0052(8) 0.0108(8) 0.0048(8)
B1 0.0231(11) 0.0232(11) 0.0176(10) 0.0028(8) 0.0065(8) 0.0029(9)
Cl1A 0.0686(14) 0.0383(10) 0.0352(7) -0.0051(6) -0.0052(6) 0.0208(8)
Cl2A 0.1083(16) 0.0563(6) 0.0820(11) -0.0055(7) 0.0662(12) -0.0053(8)
Cl3A 0.0390(5) 0.0431(5) 0.0786(13) 0.0084(6) 0.0054(6) 0.0108(4)
C67A 0.0424(14) 0.0317(18) 0.0318(15) 0.0038(13) 0.0043(11) 0.0143(12)
Cl1B 0.0686(14) 0.0383(10) 0.0352(7) -0.0051(6) -0.0052(6) 0.0208(8)
Cl2B 0.1083(16) 0.0563(6) 0.0820(11) -0.0055(7) 0.0662(12) -0.0053(8)
Cl3B 0.0390(5) 0.0431(5) 0.0786(13) 0.0084(6) 0.0054(6) 0.0108(4)
C67B 0.0424(14) 0.0317(18) 0.0318(15) 0.0038(13) 0.0043(11) 0.0143(12)
Cl1C 0.0686(14) 0.0383(10) 0.0352(7) -0.0051(6) -0.0052(6) 0.0208(8)
Cl2C 0.1083(16) 0.0563(6) 0.0820(11) -0.0055(7) 0.0662(12) -0.0053(8)
Cl3C 0.0390(5) 0.0431(5) 0.0786(13) 0.0084(6) 0.0054(6) 0.0108(4)
C67C 0.0424(14) 0.0317(18) 0.0318(15) 0.0038(13) 0.0043(11) 0.0143(12)

loop_
_atom_type_symbol
_atom_type_description
_atom_type_scat_dispersion_real
_atom_type_scat_dispersion_imag
_atom_type_scat_source
C C 0.0033 0.0016 'International Tables Vol C Tables 4.2.6.8 and 6.1.1.4'
H H 0.0000 0.0000 'International Tables Vol C Tables 4.2.6.8 and 6.1.1.4'
B B 0.0013 0.0007 'International Tables Vol C Tables 4.2.6.8 and 6.1.1.4'
P P 0.1023 0.0942 'International Tables Vol C Tables 4.2.6.8 and 6.1.1.4'
S S 0.1246 0.1234 'International Tables Vol C Tables 4.2.6.8 and 6.1.1.4'
Ni Ni 0.3393 1.1124 'International Tables Vol C Tables 4.2.6.8 and 6.1.1.4'
Cl Cl 0.1484 0.1585 'International Tables Vol C Tables 4.2.6.8 and 6.1.1.4'

loop_
_exptl_crystal_face_index_h
_exptl_crystal_face_index_k
_exptl_crystal_face_index_l
_exptl_crystal_face_perp_dist
_exptl_oxdiff_crystal_face_indexfrac_h
_exptl_oxdiff_crystal_face_indexfrac_k
_exptl_oxdiff_crystal_face_indexfrac_l
_exptl_oxdiff_crystal_face_x
_exptl_oxdiff_crystal_face_y
_exptl_oxdiff_crystal_face_z
0 -1 0 0.0708 0.0010 -0.9996 0.0003 -0.0007 0.0499 -0.0017
0 1 0 0.0348 -0.0010 0.9996 -0.0003 0.0007 -0.0499 0.0017
-1 0 0 0.1245 -1.0008 0.0004 0.0001 0.0349 0.0107 0.0397
1 0 0 0.1135 1.0008 -0.0004 -0.0001 -0.0349 -0.0107 -0.0397
0 0 -2 0.1491 0.0009 0.0006 -1.9988 0.0861 0.0101 -0.0396
0 0 2 0.1201 -0.0009 -0.0006 1.9988 -0.0861 -0.0101 0.0396
-1 1 0 0.0957 -1.0018 1.0000 -0.0002 0.0356 -0.0392 0.0414
1 -2 -2 0.1388 1.0037 -1.9990 -1.9983 0.0499 0.0991 -0.0827

loop_
_geom_angle_atom_site_label_1
_geom_angle_atom_site_label_2
_geom_angle_atom_site_label_3
_geom_angle
S1 Ni1 S2 76.248(19)
S1 Ni1 P3 97.15(2)
P1 Ni1 S1 95.67(2)
P1 Ni1 S2 128.46(2)
P1 Ni1 P3 117.47(2)
P2 Ni1 S1 172.29(2)
P2 Ni1 S2 96.461(19)
P2 Ni1 P1 86.90(2)
P2 Ni1 P3 88.06(2)
P3 Ni1 S2 114.05(2)
C1 S1 Ni1 87.51(7)
C1 S2 Ni1 86.71(7)
C9 P1 Ni1 115.05(7)
C9 P1 C21 103.46(10)
C15 P1 Ni1 121.97(7)
C15 P1 C9 103.08(9)
C15 P1 C21 105.87(10)
C21 P1 Ni1 105.67(7)
C22 P2 Ni1 109.59(7)
C22 P2 C29 106.69(9)
C23 P2 Ni1 118.57(6)
C23 P2 C22 107.12(9)
C23 P2 C29 105.33(9)
C29 P2 Ni1 108.90(7)
C30 P3 Ni1 104.99(6)
C31 P3 Ni1 122.06(7)
C31 P3 C30 103.72(9)
C31 P3 C37 103.88(9)
C37 P3 Ni1 115.07(6)
C37 P3 C30 105.52(9)
S2 C1 S1 109.52(11)
C2 C1 S1 124.58(14)
C2 C1 S2 125.89(14)
C3 C2 C1 121.21(17)
C7 C2 C1 120.22(18)
C7 C2 C3 118.56(18)
C2 C3 H3 119.8
C4 C3 C2 120.38(18)
C4 C3 H3 119.8
C3 C4 H4 119.3
C3 C4 C5 121.41(19)
C5 C4 H4 119.3
C4 C5 C6 118.01(19)
C4 C5 C8 120.37(19)
C6 C5 C8 121.61(19)
C5 C6 H6 119.4
C7 C6 C5 121.2(2)
C7 C6 H6 119.4
C2 C7 H7 119.8
C6 C7 C2 120.4(2)
C6 C7 H7 119.8
C5 C8 H8A 109.5
C5 C8 H8B 109.5
C5 C8 H8C 109.5
H8A C8 H8B 109.5
H8A C8 H8C 109.5
H8B C8 H8C 109.5
C10 C9 P1 121.15(16)
C14 C9 P1 120.09(16)
C14 C9 C10 118.69(19)
C9 C10 H10 119.9
C11 C10 C9 120.1(2)
C11 C10 H10 119.9
C10 C11 H11 119.8
C12 C11 C10 120.4(2)
C12 C11 H11 119.8
C11 C12 H12 120.0
C13 C12 C11 120.0(2)
C13 C12 H12 120.0
C12 C13 H13 120.0
C12 C13 C14 120.0(2)
C14 C13 H13 120.0
C9 C14 C13 120.7(2)
C9 C14 H14 119.6
C13 C14 H14 119.6
C16 C15 P1 118.93(16)
C20 C15 P1 122.81(17)
C20 C15 C16 118.2(2)
C15 C16 H16 119.4
C15 C16 C17 121.3(2)
C17 C16 H16 119.4
C16 C17 H17 119.9
C18 C17 C16 120.1(2)
C18 C17 H17 119.9
C17 C18 H18 120.3
C17 C18 C19 119.3(2)
C19 C18 H18 120.3
C18 C19 H19 119.5
C18 C19 C20 121.0(2)
C20 C19 H19 119.5
C15 C20 C19 120.0(2)
C15 C20 H20 120.0
C19 C20 H20 120.0
P1 C21 H21A 110.2
P1 C21 H21B 110.2
H21A C21 H21B 108.5
C22 C21 P1 107.40(13)
C22 C21 H21A 110.2
C22 C21 H21B 110.2
P2 C22 H22A 109.6
P2 C22 H22B 109.6
C21 C22 P2 110.24(14)
C21 C22 H22A 109.6
C21 C22 H22B 109.6
H22A C22 H22B 108.1
C24 C23 P2 122.71(16)
C24 C23 C28 118.67(19)
C28 C23 P2 118.61(15)
C23 C24 H24 120.0
C25 C24 C23 120.0(2)
C25 C24 H24 120.0
C24 C25 H25 119.7
C26 C25 C24 120.6(2)
C26 C25 H25 119.7
C25 C26 H26 120.0
C25 C26 C27 119.9(2)
C27 C26 H26 120.0
C26 C27 H27 120.0
C26 C27 C28 120.1(2)
C28 C27 H27 120.0
C23 C28 H28 119.7
C27 C28 C23 120.6(2)
C27 C28 H28 119.7
P2 C29 H29A 109.8
P2 C29 H29B 109.8
H29A C29 H29B 108.2
C30 C29 P2 109.54(13)
C30 C29 H29A 109.8
C30 C29 H29B 109.8
P3 C30 H30A 110.0
P3 C30 H30B 110.0
C29 C30 P3 108.69(13)
C29 C30 H30A 110.0
C29 C30 H30B 110.0
H30A C30 H30B 108.3
C32 C31 P3 122.90(16)
C36 C31 P3 118.74(16)
C36 C31 C32 118.27(19)
C31 C32 H32 119.8
C31 C32 C33 120.3(2)
C33 C32 H32 119.8
C32 C33 H33 119.8
C34 C33 C32 120.5(2)
C34 C33 H33 119.8
C33 C34 H34 120.1
C33 C34 C35 119.8(2)
C35 C34 H34 120.1
C34 C35 H35 120.0
C34 C35 C36 120.0(2)
C36 C35 H35 120.0
C31 C36 C35 121.1(2)
C31 C36 H36 119.5
C35 C36 H36 119.5
C38 C37 P3 118.27(15)
C42 C37 P3 122.81(15)
C42 C37 C38 118.92(19)
C37 C38 H38 119.7
C39 C38 C37 120.5(2)
C39 C38 H38 119.7
C38 C39 H39 120.0
C40 C39 C38 119.9(2)
C40 C39 H39 120.0
C39 C40 H40 120.1
C41 C40 C39 119.7(2)
C41 C40 H40 120.1
C40 C41 H41 119.7
C40 C41 C42 120.6(2)
C42 C41 H41 119.7
C37 C42 H42 119.9
C41 C42 C37 120.3(2)
C41 C42 H42 119.9
C44 C43 C48 114.87(18)
C44 C43 B1 123.96(18)
C48 C43 B1 121.17(17)
C43 C44 H44 118.6
C45 C44 C43 122.84(19)
C45 C44 H44 118.6
C44 C45 H45 119.9
C46 C45 C44 120.2(2)
C46 C45 H45 119.9
C45 C46 H46 120.5
C45 C46 C47 118.92(19)
C47 C46 H46 120.5
C46 C47 H47 119.9
C48 C47 C46 120.2(2)
C48 C47 H47 119.9
C43 C48 H48 118.5
C47 C48 C43 123.0(2)
C47 C48 H48 118.5
C50 C49 B1 122.15(17)
C54 C49 C50 114.90(18)
C54 C49 B1 122.76(18)
C49 C50 H50 118.5
C51 C50 C49 123.0(2)
C51 C50 H50 118.5
C50 C51 H51 120.0
C52 C51 C50 120.0(2)
C52 C51 H51 120.0
C51 C52 H52 120.6
C53 C52 C51 118.73(19)
C53 C52 H52 120.6
C52 C53 H53 119.7
C52 C53 C54 120.5(2)
C54 C53 H53 119.7
C49 C54 H54 118.6
C53 C54 C49 122.8(2)
C53 C54 H54 118.6
C56 C55 C60 114.79(19)
C56 C55 B1 123.61(18)
C60 C55 B1 121.50(18)
C55 C56 H56 118.5
C57 C56 C55 123.0(2)
C57 C56 H56 118.5
C56 C57 H57 120.0
C58 C57 C56 120.0(2)
C58 C57 H57 120.0
C57 C58 H58 120.4
C59 C58 C57 119.2(2)
C59 C58 H58 120.4
C58 C59 H59 119.9
C58 C59 C60 120.3(2)
C60 C59 H59 119.9
C55 C60 H60 118.7
C59 C60 C55 122.7(2)
C59 C60 H60 118.7
C62 C61 C66 114.85(19)
C62 C61 B1 124.04(18)
C66 C61 B1 121.08(17)
C61 C62 H62 118.5
C63 C62 C61 123.0(2)
C63 C62 H62 118.5
C62 C63 H63 120.0
C64 C63 C62 119.9(2)
C64 C63 H63 120.0
C63 C64 H64 120.4
C63 C64 C65 119.2(2)
C65 C64 H64 120.4
C64 C65 H65 120.0
C64 C65 C66 120.0(2)
C66 C65 H65 120.0
C61 C66 H66 118.4
C65 C66 C61 123.1(2)
C65 C66 H66 118.4
C43 B1 C49 108.69(16)
C43 B1 C55 111.07(16)
C43 B1 C61 108.96(16)
C55 B1 C49 109.50(16)
C55 B1 C61 111.14(16)
C61 B1 C49 107.38(15)
Cl1A C67A H67A 108.5
Cl2A C67A Cl1A 109.4(3)
Cl2A C67A H67A 108.5
Cl3A C67A Cl1A 112.3(3)
Cl3A C67A Cl2A 109.6(3)
Cl3A C67A H67A 108.5
Cl1B C67B H67B 109.8
Cl2B C67B Cl1B 112.9(13)
Cl2B C67B H67B 109.8
Cl3B C67B Cl1B 106.3(12)
Cl3B C67B Cl2B 108.1(11)
Cl3B C67B H67B 109.8
Cl1C C67C H67C 110.6
Cl2C C67C Cl1C 109.1(14)
Cl2C C67C H67C 110.6
Cl3C C67C Cl1C 110.4(14)
Cl3C C67C Cl2C 105.4(14)
Cl3C C67C H67C 110.6

loop_
_geom_bond_atom_site_label_1
_geom_bond_atom_site_label_2
_geom_bond_distance
Ni1 S1 2.2276(5)
Ni1 S2 2.2574(5)
Ni1 P1 2.2146(6)
Ni1 P2 2.1743(5)
Ni1 P3 2.2361(5)
S1 C1 1.6986(19)
S2 C1 1.6915(19)
P1 C9 1.830(2)
P1 C15 1.822(2)
P1 C21 1.837(2)
P2 C22 1.836(2)
P2 C23 1.8133(19)
P2 C29 1.8376(19)
P3 C30 1.8367(19)
P3 C31 1.818(2)
P3 C37 1.822(2)
C1 C2 1.455(3)
C2 C3 1.393(3)
C2 C7 1.392(3)
C3 H3 0.9300
C3 C4 1.379(3)
C4 H4 0.9300
C4 C5 1.386(3)
C5 C6 1.389(3)
C5 C8 1.509(3)
C6 H6 0.9300
C6 C7 1.381(3)
C7 H7 0.9300
C8 H8A 0.9600
C8 H8B 0.9600
C8 H8C 0.9600
C9 C10 1.392(3)
C9 C14 1.382(3)
C10 H10 0.9300
C10 C11 1.386(3)
C11 H11 0.9300
C11 C12 1.372(4)
C12 H12 0.9300
C12 C13 1.372(3)
C13 H13 0.9300
C13 C14 1.387(3)
C14 H14 0.9300
C15 C16 1.381(3)
C15 C20 1.380(3)
C16 H16 0.9300
C16 C17 1.382(3)
C17 H17 0.9300
C17 C18 1.365(4)
C18 H18 0.9300
C18 C19 1.367(4)
C19 H19 0.9300
C19 C20 1.390(3)
C20 H20 0.9300
C21 H21A 0.9700
C21 H21B 0.9700
C21 C22 1.525(3)
C22 H22A 0.9700
C22 H22B 0.9700
C23 C24 1.395(3)
C23 C28 1.395(3)
C24 H24 0.9300
C24 C25 1.388(3)
C25 H25 0.9300
C25 C26 1.376(4)
C26 H26 0.9300
C26 C27 1.378(4)
C27 H27 0.9300
C27 C28 1.386(3)
C28 H28 0.9300
C29 H29A 0.9700
C29 H29B 0.9700
C29 C30 1.529(3)
C30 H30A 0.9700
C30 H30B 0.9700
C31 C32 1.387(3)
C31 C36 1.380(3)
C32 H32 0.9300
C32 C33 1.387(3)
C33 H33 0.9300
C33 C34 1.367(3)
C34 H34 0.9300
C34 C35 1.371(4)
C35 H35 0.9300
C35 C36 1.383(3)
C36 H36 0.9300
C37 C38 1.395(3)
C37 C42 1.390(3)
C38 H38 0.9300
C38 C39 1.384(3)
C39 H39 0.9300
C39 C40 1.384(3)
C40 H40 0.9300
C40 C41 1.381(3)
C41 H41 0.9300
C41 C42 1.382(3)
C42 H42 0.9300
C43 C44 1.401(3)
C43 C48 1.409(3)
C43 B1 1.640(3)
C44 H44 0.9300
C44 C45 1.390(3)
C45 H45 0.9300
C45 C46 1.381(3)
C46 H46 0.9300
C46 C47 1.387(3)
C47 H47 0.9300
C47 C48 1.381(3)
C48 H48 0.9300
C49 C50 1.399(3)
C49 C54 1.397(3)
C49 B1 1.658(3)
C50 H50 0.9300
C50 C51 1.393(3)
C51 H51 0.9300
C51 C52 1.381(3)
C52 H52 0.9300
C52 C53 1.380(3)
C53 H53 0.9300
C53 C54 1.388(3)
C54 H54 0.9300
C55 C56 1.400(3)
C55 C60 1.405(3)
C55 B1 1.644(3)
C56 H56 0.9300
C56 C57 1.393(3)
C57 H57 0.9300
C57 C58 1.379(4)
C58 H58 0.9300
C58 C59 1.373(4)
C59 H59 0.9300
C59 C60 1.393(3)
C60 H60 0.9300
C61 C62 1.399(3)
C61 C66 1.401(3)
C61 B1 1.650(3)
C62 H62 0.9300
C62 C63 1.392(3)
C63 H63 0.9300
C63 C64 1.381(3)
C64 H64 0.9300
C64 C65 1.382(3)
C65 H65 0.9300
C65 C66 1.387(3)
C66 H66 0.9300
Cl1A C67A 1.759(5)
Cl2A C67A 1.749(5)
Cl3A C67A 1.748(5)
C67A H67A 0.9800
Cl1B C67B 1.765(16)
Cl2B C67B 1.745(16)
Cl3B C67B 1.743(17)
C67B H67B 0.9800
Cl1C C67C 1.762(18)
Cl2C C67C 1.745(18)
Cl3C C67C 1.744(18)
C67C H67C 0.9800

loop_
_geom_torsion_atom_site_label_1
_geom_torsion_atom_site_label_2
_geom_torsion_atom_site_label_3
_geom_torsion_atom_site_label_4
_geom_torsion
Ni1 S1 C1 S2 0.06(9)
Ni1 S1 C1 C2 179.43(16)
Ni1 S2 C1 S1 -0.06(9)
Ni1 S2 C1 C2 -179.42(17)
Ni1 P1 C9 C10 -178.78(17)
Ni1 P1 C9 C14 -1.8(2)
Ni1 P1 C15 C16 -68.5(2)
Ni1 P1 C15 C20 109.6(2)
Ni1 P1 C21 C22 46.81(15)
Ni1 P2 C22 C21 24.54(15)
Ni1 P2 C23 C24 104.08(16)
Ni1 P2 C23 C28 -74.97(16)
Ni1 P2 C29 C30 -30.06(15)
Ni1 P3 C30 C29 -43.88(14)
Ni1 P3 C31 C32 160.57(15)
Ni1 P3 C31 C36 -22.9(2)
Ni1 P3 C37 C38 -49.23(17)
Ni1 P3 C37 C42 131.09(15)
S1 C1 C2 C3 173.74(16)
S1 C1 C2 C7 -5.2(3)
S2 C1 C2 C3 -7.0(3)
S2 C1 C2 C7 174.03(17)
P1 C9 C10 C11 176.6(2)
P1 C9 C14 C13 -177.49(18)
P1 C15 C16 C17 178.4(2)
P1 C15 C20 C19 -178.7(2)
P1 C21 C22 P2 -44.98(17)
P2 C23 C24 C25 179.15(16)
P2 C23 C28 C27 -178.47(16)
P2 C29 C30 P3 47.26(16)
P3 C31 C32 C33 175.28(18)
P3 C31 C36 C35 -174.7(2)
P3 C37 C38 C39 -179.00(16)
P3 C37 C42 C41 179.37(17)
C1 C2 C3 C4 -179.41(19)
C1 C2 C7 C6 -179.4(2)
C2 C3 C4 C5 -0.8(3)
C3 C2 C7 C6 1.6(3)
C3 C4 C5 C6 0.8(3)
C3 C4 C5 C8 -178.4(2)
C4 C5 C6 C7 0.4(4)
C5 C6 C7 C2 -1.6(4)
C7 C2 C3 C4 -0.4(3)
C8 C5 C6 C7 179.6(2)
C9 P1 C15 C16 62.6(2)
C9 P1 C15 C20 -119.3(2)
C9 P1 C21 C22 -74.47(15)
C9 C10 C11 C12 1.3(4)
C10 C9 C14 C13 -0.5(3)
C10 C11 C12 C13 -1.2(4)
C11 C12 C13 C14 0.3(4)
C12 C13 C14 C9 0.5(4)
C14 C9 C10 C11 -0.4(4)
C15 P1 C9 C10 46.1(2)
C15 P1 C9 C14 -136.95(18)
C15 P1 C21 C22 177.47(14)
C15 C16 C17 C18 1.1(5)
C16 C15 C20 C19 -0.5(4)
C16 C17 C18 C19 -2.0(5)
C17 C18 C19 C20 1.7(5)
C18 C19 C20 C15 -0.4(5)
C20 C15 C16 C17 0.2(4)
C21 P1 C9 C10 -64.0(2)
C21 P1 C9 C14 112.92(18)
C21 P1 C15 C16 170.9(2)
C21 P1 C15 C20 -11.0(2)
C22 P2 C23 C24 -20.46(19)
C22 P2 C23 C28 160.49(15)
C22 P2 C29 C30 88.13(15)
C23 P2 C22 C21 154.39(14)
C23 P2 C29 C30 -158.23(13)
C23 C24 C25 C26 0.2(3)
C24 C23 C28 C27 2.4(3)
C24 C25 C26 C27 0.9(3)
C25 C26 C27 C28 -0.3(3)
C26 C27 C28 C23 -1.4(3)
C28 C23 C24 C25 -1.8(3)
C29 P2 C22 C21 -93.20(15)
C29 P2 C23 C24 -133.80(17)
C29 P2 C23 C28 47.16(17)
C30 P3 C31 C32 -81.58(19)
C30 P3 C31 C36 94.9(2)
C30 P3 C37 C38 -164.46(15)
C30 P3 C37 C42 15.86(19)
C31 P3 C30 C29 -173.00(14)
C31 P3 C37 C38 86.75(17)
C31 P3 C37 C42 -92.93(18)
C31 C32 C33 C34 0.2(4)
C32 C31 C36 C35 1.9(4)
C32 C33 C34 C35 0.3(4)
C33 C34 C35 C36 0.4(5)
C34 C35 C36 C31 -1.5(5)
C36 C31 C32 C33 -1.3(3)
C37 P3 C30 C29 78.10(15)
C37 P3 C31 C32 28.5(2)
C37 P3 C31 C36 -154.93(19)
C37 C38 C39 C40 -1.0(3)
C38 C37 C42 C41 -0.3(3)
C38 C39 C40 C41 0.9(3)
C39 C40 C41 C42 -0.5(3)
C40 C41 C42 C37 0.2(3)
C42 C37 C38 C39 0.7(3)
C43 C44 C45 C46 0.4(3)
C44 C43 C48 C47 -0.6(3)
C44 C43 B1 C49 -127.65(19)
C44 C43 B1 C55 111.8(2)
C44 C43 B1 C61 -10.9(2)
C44 C45 C46 C47 0.1(3)
C45 C46 C47 C48 -0.8(3)
C46 C47 C48 C43 1.0(3)
C48 C43 C44 C45 -0.1(3)
C48 C43 B1 C49 51.7(2)
C48 C43 B1 C55 -68.9(2)
C48 C43 B1 C61 168.38(17)
C49 C50 C51 C52 -0.6(3)
C50 C49 C54 C53 1.1(3)
C50 C49 B1 C43 25.9(3)
C50 C49 B1 C55 147.42(19)
C50 C49 B1 C61 -91.8(2)
C50 C51 C52 C53 1.3(3)
C51 C52 C53 C54 -0.9(3)
C52 C53 C54 C49 -0.4(3)
C54 C49 C50 C51 -0.6(3)
C54 C49 B1 C43 -159.32(18)
C54 C49 B1 C55 -37.8(3)
C54 C49 B1 C61 82.9(2)
C55 C56 C57 C58 -0.3(3)
C56 C55 C60 C59 1.7(3)
C56 C55 B1 C43 16.5(3)
C56 C55 B1 C49 -103.6(2)
C56 C55 B1 C61 137.95(19)
C56 C57 C58 C59 0.4(3)
C57 C58 C59 C60 0.5(3)
C58 C59 C60 C55 -1.7(3)
C60 C55 C56 C57 -0.8(3)
C60 C55 B1 C43 -167.22(18)
C60 C55 B1 C49 72.7(2)
C60 C55 B1 C61 -45.7(2)
C61 C62 C63 C64 0.6(3)
C62 C61 C66 C65 1.3(3)
C62 C61 B1 C43 98.0(2)
C62 C61 B1 C49 -144.48(18)
C62 C61 B1 C55 -24.7(3)
C62 C63 C64 C65 1.0(3)
C63 C64 C65 C66 -1.4(3)
C64 C65 C66 C61 0.2(3)
C66 C61 C62 C63 -1.8(3)
C66 C61 B1 C43 -79.6(2)
C66 C61 B1 C49 38.0(2)
C66 C61 B1 C55 157.70(17)
B1 C43 C44 C45 179.21(18)
B1 C43 C48 C47 -179.94(18)
B1 C49 C50 C51 174.50(19)
B1 C49 C54 C53 -173.97(19)
B1 C55 C56 C57 175.79(19)
B1 C55 C60 C59 -174.88(19)
B1 C61 C62 C63 -179.45(18)
B1 C61 C66 C65 179.10(18)
